data_2232231
loop_
_publ_author_name
'Auzias, Mathieu'
'S\"uss-Fink, Georg'
'Therrien, Bruno'

_publ_section_title
;
 Dichlorido[1-(2-chloroethyl)-3-(pyridin-4-ylmethyl-\k<i>N</i>)urea](\h^6^-hexamethylbenzene)ruthenium(II)
 chloroform monosolvate
;
_journal_coeditor_code FF2037
_journal_issue 11
_journal_name_full 'Acta Crystallographica Section E'
_journal_page_first m1613
_journal_paper_doi 10.1107/S1600536811043728
_journal_volume 67
_journal_year 2011
_chemical_formula_iupac '[Ru Cl2 (C12 H18) (C9 H12 Cl1 N3 O)], C H Cl3'
_chemical_formula_moiety 'C21 H30 Cl3 N3 O Ru, C H Cl3'
_chemical_formula_sum 'C22 H31 Cl6 N3 O Ru'
_chemical_formula_weight 667.27
_chemical_name_systematic
;
Dichlorido[1-(2-chloroethyl)-3-(pyridin-4-ylmethyl-\k<i>N</i>)urea](\h^6^-
hexamethylbenzene)ruthenium(II) chloroform monosolvate
;
_space_group_IT_number 14
_symmetry_cell_setting monoclinic
_symmetry_space_group_name_Hall '-P 2ybc'
_symmetry_space_group_name_H-M 'P 1 21/c 1'
_atom_sites_solution_hydrogens geom
_atom_sites_solution_primary direct
_atom_sites_solution_secondary difmap
_audit_creation_method SHELXL97
_cell_angle_alpha 90.00
_cell_angle_beta 116.026(11)
_cell_angle_gamma 90.00
_cell_formula_units_Z 4
_cell_length_a 15.0947(16)
_cell_length_b 13.3402(10)
_cell_length_c 15.4847(16)
_cell_measurement_reflns_used 8000
_cell_measurement_temperature 173(2)
_cell_measurement_theta_max 26.00
_cell_measurement_theta_min 2.05
_cell_volume 2801.9(5)
_computing_cell_refinement 'SMART and SAINT (Bruker, 1999)'
_computing_data_collection 'SMART (Bruker, 1999)'
_computing_data_reduction 'SAINT (Bruker, 1999)'
_computing_molecular_graphics 'SHELXTL (Sheldrick, 2008)'
_computing_publication_material 'SHELXTL (Sheldrick, 2008)'
_computing_structure_refinement 'SHELXTL (Sheldrick, 2008)'
_computing_structure_solution 'SIR97 (Altomare <i>et al.</i>, 1999)'
_diffrn_ambient_temperature 173(2)
_diffrn_detector_area_resol_mean 0
_diffrn_measured_fraction_theta_full 0.985
_diffrn_measured_fraction_theta_max 0.985
_diffrn_measurement_device_type 'Bruker SMART CCD'
_diffrn_measurement_method '\w scans'
_diffrn_radiation_monochromator graphite
_diffrn_radiation_source 'fine-focus sealed tube'
_diffrn_radiation_type MoK\a
_diffrn_radiation_wavelength 0.71073
_diffrn_reflns_av_R_equivalents 0.0654
_diffrn_reflns_av_sigmaI/netI 0.0673
_diffrn_reflns_limit_h_max 18
_diffrn_reflns_limit_h_min -18
_diffrn_reflns_limit_k_max 16
_diffrn_reflns_limit_k_min -16
_diffrn_reflns_limit_l_max 19
_diffrn_reflns_limit_l_min -19
_diffrn_reflns_number 21527
_diffrn_reflns_theta_full 26.16
_diffrn_reflns_theta_max 26.16
_diffrn_reflns_theta_min 2.11
_diffrn_standards_decay_% 0
_diffrn_standards_interval_count 0
_diffrn_standards_interval_time 0
_diffrn_standards_number 0
_exptl_absorpt_coefficient_mu 1.152
_exptl_absorpt_correction_T_max 0.822
_exptl_absorpt_correction_T_min 0.457
_exptl_absorpt_correction_type refdelf
_exptl_absorpt_process_details '(Walker & Stuart, 1983)'
_exptl_crystal_colour orange
_exptl_crystal_density_diffrn 1.582
_exptl_crystal_density_method 'not measured'
_exptl_crystal_description block
_exptl_crystal_F_000 1352
_exptl_crystal_size_max 0.18
_exptl_crystal_size_mid 0.16
_exptl_crystal_size_min 0.15
_refine_diff_density_max 0.850
_refine_diff_density_min -0.642
_refine_ls_extinction_method none
_refine_ls_goodness_of_fit_ref 0.885
_refine_ls_hydrogen_treatment constr
_refine_ls_matrix_type full
_refine_ls_number_parameters 304
_refine_ls_number_reflns 5514
_refine_ls_number_restraints 0
_refine_ls_restrained_S_all 0.885
_refine_ls_R_factor_all 0.0623
_refine_ls_R_factor_gt 0.0371
_refine_ls_shift/su_max 0.001
_refine_ls_shift/su_mean 0.000
_refine_ls_structure_factor_coef Fsqd
_refine_ls_weighting_details 'calc w=1/[\s^2^(Fo^2^)+(0.0508P)^2^] where P=(Fo^2^+2Fc^2^)/3'
_refine_ls_weighting_scheme calc
_refine_ls_wR_factor_gt 0.0832
_refine_ls_wR_factor_ref 0.0884
_reflns_number_gt 3710
_reflns_number_total 5514
_reflns_threshold_expression I>2sigma(I)
_cod_data_source_file ff2037.cif
_cod_data_source_block I
_cod_original_sg_symbol_H-M 'P 21/c'
_cod_database_code 2232231
_cod_database_fobs_code 2232231

loop_
_symmetry_equiv_pos_as_xyz
'x, y, z'
'-x, y+1/2, -z+1/2'
'-x, -y, -z'
'x, -y-1/2, z-1/2'

loop_
_atom_site_type_symbol
_atom_site_label
_atom_site_fract_x
_atom_site_fract_y
_atom_site_fract_z
_atom_site_U_iso_or_equiv
_atom_site_adp_type
_atom_site_calc_flag
_atom_site_refinement_flags
_atom_site_occupancy
C C1 0.0763(3) 1.0688(3) 0.3231(3) 0.0314(8) Uani d . 1
H H1 0.0554 1.0827 0.2582 0.038 Uiso calc R 1
C C2 0.0574(3) 1.1379(3) 0.3791(3) 0.0315(8) Uani d . 1
H H2 0.0239 1.1969 0.3517 0.038 Uiso calc R 1
C C3 0.0881(3) 1.1196(3) 0.4760(2) 0.0293(8) Uani d . 1
C C4 0.1342(3) 1.0295(3) 0.5119(2) 0.0319(8) Uani d . 1
H H4 0.1546 1.0136 0.5763 0.038 Uiso calc R 1
C C5 0.1502(3) 0.9633(3) 0.4521(2) 0.0277(8) Uani d . 1
H H5 0.1805 0.9025 0.4775 0.033 Uiso calc R 1
C C6 0.0740(3) 1.2009(3) 0.5368(3) 0.0431(10) Uani d . 1
H H6A 0.1252 1.2508 0.5506 0.052 Uiso calc R 1
H H6B 0.0113 1.2335 0.4990 0.052 Uiso calc R 1
C C7 0.1606(3) 1.1672(3) 0.7066(3) 0.0329(9) Uani d . 1
C C8 0.2363(4) 1.1468(3) 0.8819(3) 0.0481(11) Uani d . 1
H H8A 0.2182 1.1656 0.9325 0.058 Uiso calc R 1
H H8B 0.2893 1.1905 0.8857 0.058 Uiso calc R 1
C C9 0.2702(4) 1.0415(3) 0.8952(3) 0.0542(12) Uani d . 1
H H9A 0.2869 1.0221 0.8438 0.065 Uiso calc R 1
H H9B 0.2178 0.9979 0.8929 0.065 Uiso calc R 1
C C10 0.2959(3) 0.9910(3) 0.3080(3) 0.0308(8) Uani d . 1
C C11 0.3306(3) 0.9061(3) 0.3727(3) 0.0325(9) Uani d . 1
C C12 0.3144(3) 0.8079(3) 0.3328(3) 0.0334(9) Uani d . 1
C C13 0.2627(3) 0.7923(3) 0.2310(3) 0.0370(9) Uani d . 1
C C14 0.2329(3) 0.8764(3) 0.1692(3) 0.0340(9) Uani d . 1
C C15 0.2476(3) 0.9765(3) 0.2079(3) 0.0307(8) Uani d . 1
C C16 0.3118(3) 1.0957(3) 0.3491(3) 0.0418(10) Uani d . 1
H H16A 0.3765 1.1184 0.3611 0.063 Uiso calc R 1
H H16B 0.3056 1.0953 0.4082 0.063 Uiso calc R 1
H H16C 0.2633 1.1399 0.3041 0.063 Uiso calc R 1
C C17 0.3823(3) 0.9204(4) 0.4789(3) 0.0501(12) Uani d . 1
H H17A 0.3609 0.8700 0.5099 0.075 Uiso calc R 1
H H17B 0.3671 0.9856 0.4950 0.075 Uiso calc R 1
H H17C 0.4522 0.9148 0.5002 0.075 Uiso calc R 1
C C18 0.3501(3) 0.7182(3) 0.3984(4) 0.0512(12) Uani d . 1
H H18A 0.4081 0.7360 0.4552 0.077 Uiso calc R 1
H H18B 0.3653 0.6647 0.3657 0.077 Uiso calc R 1
H H18C 0.2995 0.6968 0.4159 0.077 Uiso calc R 1
C C19 0.2403(4) 0.6873(3) 0.1928(4) 0.0539(12) Uani d . 1
H H19A 0.1891 0.6887 0.1281 0.081 Uiso calc R 1
H H19B 0.2191 0.6484 0.2324 0.081 Uiso calc R 1
H H19C 0.2986 0.6578 0.1933 0.081 Uiso calc R 1
C C20 0.1823(4) 0.8636(4) 0.0627(3) 0.0497(12) Uani d . 1
H H20A 0.1717 0.7936 0.0475 0.075 Uiso calc R 1
H H20B 0.2226 0.8912 0.0350 0.075 Uiso calc R 1
H H20C 0.1200 0.8978 0.0373 0.075 Uiso calc R 1
C C21 0.2080(4) 1.0643(3) 0.1401(3) 0.0472(11) Uani d . 1
H H21A 0.2077 1.1231 0.1757 0.071 Uiso calc R 1
H H21B 0.1420 1.0499 0.0932 0.071 Uiso calc R 1
H H21C 0.2490 1.0757 0.1081 0.071 Uiso calc R 1
C C22 0.5602(3) 0.8544(4) 0.2762(3) 0.0569(13) Uani d . 1
H H22 0.6242 0.8541 0.2743 0.068 Uiso calc R 1
Cl Cl1 0.01290(7) 0.91323(7) 0.14482(6) 0.0321(2) Uani d . 1
Cl Cl2 0.10728(6) 0.75212(7) 0.33295(6) 0.0290(2) Uani d . 1
Cl Cl3 0.37626(11) 1.02837(11) 1.00899(10) 0.0704(4) Uani d . 1
Cl Cl4 0.57449(13) 0.80206(15) 0.38502(12) 0.0914(5) Uani d . 1
Cl Cl5 0.52064(12) 0.97922(13) 0.27048(12) 0.0865(5) Uani d . 1
Cl Cl6 0.47653(12) 0.78766(16) 0.17822(13) 0.1018(6) Uani d . 1
N N1 0.1238(2) 0.9823(2) 0.35846(19) 0.0262(6) Uani d . 1
N N2 0.0757(2) 1.1693(3) 0.6257(2) 0.0369(8) Uani d . 1
H H2A 0.0218 1.1514 0.6275 0.044 Uiso calc R 1
N N3 0.1523(2) 1.1586(3) 0.7894(2) 0.0425(9) Uani d . 1
H H3A 0.0944 1.1602 0.7871 0.051 Uiso calc R 1
O O1 0.2414(2) 1.1743(2) 0.7056(2) 0.0440(7) Uani d . 1
Ru Ru1 0.17329(2) 0.88883(2) 0.276570(18) 0.02275(9) Uani d . 1

loop_
_atom_site_aniso_label
_atom_site_aniso_U_11
_atom_site_aniso_U_22
_atom_site_aniso_U_33
_atom_site_aniso_U_12
_atom_site_aniso_U_13
_atom_site_aniso_U_23
C1 0.038(2) 0.029(2) 0.0265(18) 0.0039(18) 0.0134(16) 0.0031(15)
C2 0.037(2) 0.025(2) 0.0315(19) 0.0073(16) 0.0139(17) -0.0005(14)
C3 0.0322(19) 0.025(2) 0.0296(18) -0.0008(17) 0.0128(15) -0.0022(15)
C4 0.045(2) 0.030(2) 0.0215(17) 0.0005(18) 0.0150(17) -0.0023(15)
C5 0.034(2) 0.026(2) 0.0232(17) 0.0017(16) 0.0119(15) 0.0012(14)
C6 0.057(3) 0.038(3) 0.034(2) 0.009(2) 0.019(2) -0.0087(17)
C7 0.035(2) 0.035(2) 0.0310(19) 0.0032(17) 0.0159(18) -0.0065(16)
C8 0.061(3) 0.042(3) 0.044(2) 0.004(2) 0.025(2) -0.0036(19)
C9 0.079(3) 0.039(3) 0.049(3) -0.004(3) 0.032(3) -0.003(2)
C10 0.0269(19) 0.025(2) 0.042(2) -0.0063(16) 0.0170(17) -0.0009(16)
C11 0.0207(18) 0.034(2) 0.041(2) -0.0014(16) 0.0122(16) 0.0043(16)
C12 0.0260(19) 0.028(2) 0.052(2) 0.0036(16) 0.0227(18) 0.0054(17)
C13 0.039(2) 0.032(2) 0.051(2) 0.0029(18) 0.030(2) -0.0056(18)
C14 0.038(2) 0.039(2) 0.038(2) -0.0013(18) 0.0287(18) -0.0022(17)
C15 0.034(2) 0.029(2) 0.037(2) -0.0033(17) 0.0223(17) 0.0045(16)
C16 0.040(2) 0.030(3) 0.046(2) -0.0052(18) 0.0104(19) -0.0070(18)
C17 0.037(2) 0.063(3) 0.037(2) -0.007(2) 0.0039(19) 0.005(2)
C18 0.043(3) 0.038(3) 0.072(3) 0.008(2) 0.025(2) 0.019(2)
C19 0.065(3) 0.034(3) 0.075(3) 0.001(2) 0.043(3) -0.015(2)
C20 0.066(3) 0.053(3) 0.042(2) -0.008(2) 0.035(2) -0.012(2)
C21 0.062(3) 0.037(3) 0.043(2) -0.002(2) 0.023(2) 0.0124(19)
C22 0.032(2) 0.091(4) 0.050(3) 0.000(2) 0.019(2) -0.005(2)
Cl1 0.0302(5) 0.0372(6) 0.0252(4) 0.0009(4) 0.0087(4) 0.0016(3)
Cl2 0.0344(5) 0.0260(5) 0.0303(4) -0.0030(4) 0.0175(4) 0.0010(3)
Cl3 0.0693(9) 0.0665(9) 0.0635(8) 0.0216(7) 0.0180(7) 0.0133(6)
Cl4 0.0794(10) 0.1231(15) 0.0785(10) 0.0040(10) 0.0411(9) 0.0225(9)
Cl5 0.0725(10) 0.0923(12) 0.0855(10) 0.0146(9) 0.0261(8) -0.0067(8)
Cl6 0.0634(9) 0.1366(17) 0.0902(11) -0.0102(10) 0.0196(8) -0.0544(11)
N1 0.0291(16) 0.0251(17) 0.0252(15) -0.0010(13) 0.0126(13) -0.0041(12)
N2 0.0338(18) 0.044(2) 0.0356(17) -0.0001(15) 0.0176(15) -0.0114(15)
N3 0.0305(18) 0.065(3) 0.0322(18) 0.0021(17) 0.0140(15) -0.0040(16)
O1 0.0320(15) 0.058(2) 0.0486(16) 0.0000(14) 0.0239(13) -0.0006(14)
Ru1 0.02661(15) 0.02014(15) 0.02310(14) 0.00008(13) 0.01238(11) -0.00021(12)

loop_
_atom_type_symbol
_atom_type_description
_atom_type_scat_dispersion_real
_atom_type_scat_dispersion_imag
_atom_type_scat_source
C C 0.0033 0.0016 'International Tables Vol C Tables 4.2.6.8 and 6.1.1.4'
H H 0.0000 0.0000 'International Tables Vol C Tables 4.2.6.8 and 6.1.1.4'
Cl Cl 0.1484 0.1585 'International Tables Vol C Tables 4.2.6.8 and 6.1.1.4'
N N 0.0061 0.0033 'International Tables Vol C Tables 4.2.6.8 and 6.1.1.4'
O O 0.0106 0.0060 'International Tables Vol C Tables 4.2.6.8 and 6.1.1.4'
Ru Ru -1.2594 0.8363 'International Tables Vol C Tables 4.2.6.8 and 6.1.1.4'

loop_
_geom_angle_atom_site_label_1
_geom_angle_atom_site_label_2
_geom_angle_atom_site_label_3
_geom_angle
N1 C1 C2 122.7(3)
N1 C1 H1 118.7
C2 C1 H1 118.7
C1 C2 C3 120.0(3)
C1 C2 H2 120.0
C3 C2 H2 120.0
C4 C3 C2 117.4(3)
C4 C3 C6 124.0(3)
C2 C3 C6 118.5(3)
C5 C4 C3 119.7(3)
C5 C4 H4 120.1
C3 C4 H4 120.1
N1 C5 C4 123.2(3)
N1 C5 H5 118.4
C4 C5 H5 118.4
N2 C6 C3 116.1(4)
N2 C6 H6A 108.3
C3 C6 H6A 108.3
N2 C6 H6B 108.3
C3 C6 H6B 108.3
H6A C6 H6B 107.4
O1 C7 N2 122.2(3)
O1 C7 N3 121.7(4)
N2 C7 N3 116.1(3)
N3 C8 C9 109.9(4)
N3 C8 H8A 109.7
C9 C8 H8A 109.7
N3 C8 H8B 109.7
C9 C8 H8B 109.7
H8A C8 H8B 108.2
C8 C9 Cl3 109.5(3)
C8 C9 H9A 109.8
Cl3 C9 H9A 109.8
C8 C9 H9B 109.8
Cl3 C9 H9B 109.8
H9A C9 H9B 108.2
C15 C10 C11 120.7(3)
C15 C10 C16 120.0(3)
C11 C10 C16 119.3(3)
C15 C10 Ru1 71.9(2)
C11 C10 Ru1 71.3(2)
C16 C10 Ru1 129.5(3)
C12 C11 C10 118.5(3)
C12 C11 C17 120.2(4)
C10 C11 C17 121.2(4)
C12 C11 Ru1 71.3(2)
C10 C11 Ru1 70.0(2)
C17 C11 Ru1 130.5(3)
C11 C12 C13 121.2(3)
C11 C12 C18 119.7(4)
C13 C12 C18 119.1(4)
C11 C12 Ru1 70.9(2)
C13 C12 Ru1 70.8(2)
C18 C12 Ru1 130.9(3)
C14 C13 C12 119.1(4)
C14 C13 C19 121.6(4)
C12 C13 C19 119.3(4)
C14 C13 Ru1 72.2(2)
C12 C13 Ru1 71.1(2)
C19 C13 Ru1 127.6(3)
C13 C14 C15 120.6(3)
C13 C14 C20 120.9(4)
C15 C14 C20 118.5(4)
C13 C14 Ru1 70.42(19)
C15 C14 Ru1 69.99(18)
C20 C14 Ru1 131.1(3)
C10 C15 C14 119.7(3)
C10 C15 C21 121.0(4)
C14 C15 C21 119.2(3)
C10 C15 Ru1 70.52(19)
C14 C15 Ru1 71.89(19)
C21 C15 Ru1 128.4(3)
C10 C16 H16A 109.5
C10 C16 H16B 109.5
H16A C16 H16B 109.5
C10 C16 H16C 109.5
H16A C16 H16C 109.5
H16B C16 H16C 109.5
C11 C17 H17A 109.5
C11 C17 H17B 109.5
H17A C17 H17B 109.5
C11 C17 H17C 109.5
H17A C17 H17C 109.5
H17B C17 H17C 109.5
C12 C18 H18A 109.5
C12 C18 H18B 109.5
H18A C18 H18B 109.5
C12 C18 H18C 109.5
H18A C18 H18C 109.5
H18B C18 H18C 109.5
C13 C19 H19A 109.5
C13 C19 H19B 109.5
H19A C19 H19B 109.5
C13 C19 H19C 109.5
H19A C19 H19C 109.5
H19B C19 H19C 109.5
C14 C20 H20A 109.5
C14 C20 H20B 109.5
H20A C20 H20B 109.5
C14 C20 H20C 109.5
H20A C20 H20C 109.5
H20B C20 H20C 109.5
C15 C21 H21A 109.5
C15 C21 H21B 109.5
H21A C21 H21B 109.5
C15 C21 H21C 109.5
H21A C21 H21C 109.5
H21B C21 H21C 109.5
Cl6 C22 Cl4 111.9(3)
Cl6 C22 Cl5 110.0(3)
Cl4 C22 Cl5 108.8(3)
Cl6 C22 H22 108.7
Cl4 C22 H22 108.7
Cl5 C22 H22 108.7
C1 N1 C5 116.9(3)
C1 N1 Ru1 121.6(2)
C5 N1 Ru1 121.0(2)
C7 N2 C6 120.8(3)
C7 N2 H2A 119.6
C6 N2 H2A 119.6
C7 N3 C8 123.0(4)
C7 N3 H3A 118.5
C8 N3 H3A 118.5
N1 Ru1 C10 89.18(12)
N1 Ru1 C15 111.30(12)
C10 Ru1 C15 37.62(14)
N1 Ru1 C11 95.27(13)
C10 Ru1 C11 38.75(14)
C15 Ru1 C11 68.98(14)
N1 Ru1 C13 163.60(13)
C10 Ru1 C13 81.75(14)
C15 Ru1 C13 68.85(14)
C11 Ru1 C13 69.16(15)
N1 Ru1 C12 125.62(13)
C10 Ru1 C12 68.74(14)
C15 Ru1 C12 80.87(14)
C11 Ru1 C12 37.82(14)
C13 Ru1 C12 38.13(15)
N1 Ru1 C14 148.47(13)
C10 Ru1 C14 68.22(14)
C15 Ru1 C14 38.12(14)
C11 Ru1 C14 80.92(14)
C13 Ru1 C14 37.39(15)
C12 Ru1 C14 67.60(14)
N1 Ru1 Cl1 86.60(8)
C10 Ru1 Cl1 123.07(10)
C15 Ru1 Cl1 93.15(10)
C11 Ru1 Cl1 161.48(10)
C13 Ru1 Cl1 109.80(11)
C12 Ru1 Cl1 147.30(11)
C14 Ru1 Cl1 87.87(10)
N1 Ru1 Cl2 85.37(8)
C10 Ru1 Cl2 146.83(10)
C15 Ru1 Cl2 163.25(10)
C11 Ru1 Cl2 109.23(10)
C13 Ru1 Cl2 94.75(11)
C12 Ru1 Cl2 88.16(10)
C14 Ru1 Cl2 125.58(11)
Cl1 Ru1 Cl2 89.28(3)

loop_
_geom_bond_atom_site_label_1
_geom_bond_atom_site_label_2
_geom_bond_distance
C1 N1 1.342(5)
C1 C2 1.379(5)
C1 H1 0.9300
C2 C3 1.385(5)
C2 H2 0.9300
C3 C4 1.378(5)
C3 C6 1.511(5)
C4 C5 1.374(5)
C4 H4 0.9300
C5 N1 1.349(4)
C5 H5 0.9300
C6 N2 1.430(5)
C6 H6A 0.9700
C6 H6B 0.9700
C7 O1 1.229(4)
C7 N2 1.343(5)
C7 N3 1.346(5)
C8 N3 1.446(6)
C8 C9 1.478(6)
C8 H8A 0.9700
C8 H8B 0.9700
C9 Cl3 1.796(5)
C9 H9A 0.9700
C9 H9B 0.9700
C10 C15 1.408(5)
C10 C11 1.449(5)
C10 C16 1.510(5)
C10 Ru1 2.174(4)
C11 C12 1.423(5)
C11 C17 1.491(6)
C11 Ru1 2.192(4)
C12 C13 1.435(6)
C12 C18 1.507(6)
C12 Ru1 2.198(4)
C13 C14 1.414(6)
C13 C19 1.500(6)
C13 Ru1 2.194(4)
C14 C15 1.440(5)
C14 C20 1.492(5)
C14 Ru1 2.217(3)
C15 C21 1.510(5)
C15 Ru1 2.192(3)
C16 H16A 0.9600
C16 H16B 0.9600
C16 H16C 0.9600
C17 H17A 0.9600
C17 H17B 0.9600
C17 H17C 0.9600
C18 H18A 0.9600
C18 H18B 0.9600
C18 H18C 0.9600
C19 H19A 0.9600
C19 H19B 0.9600
C19 H19C 0.9600
C20 H20A 0.9600
C20 H20B 0.9600
C20 H20C 0.9600
C21 H21A 0.9600
C21 H21B 0.9600
C21 H21C 0.9600
C22 Cl6 1.734(5)
C22 Cl4 1.748(5)
C22 Cl5 1.758(6)
C22 H22 0.9800
Cl1 Ru1 2.4072(10)
Cl2 Ru1 2.4176(9)
N1 Ru1 2.133(3)
N2 H2A 0.8600
N3 H3A 0.8600

loop_
_geom_hbond_atom_site_label_D
_geom_hbond_atom_site_label_H
_geom_hbond_atom_site_label_A
_geom_hbond_site_symmetry_A
_geom_hbond_distance_DH
_geom_hbond_distance_HA
_geom_hbond_distance_DA
_geom_hbond_angle_DHA
_geom_hbond_publ_flag
N2 H2a Cl2 3_576 0.86 2.620 3.270(3) 133.0 y
N3 H3a Cl1 3_576 0.86 2.490 3.226(4) 144.3 y
C22 H22 O1 3_676 0.98 1.950 2.908(5) 165.3 y

loop_
_geom_torsion_atom_site_label_1
_geom_torsion_atom_site_label_2
_geom_torsion_atom_site_label_3
_geom_torsion_atom_site_label_4
_geom_torsion
N1 C1 C2 C3 0.3(6)
C1 C2 C3 C4 -2.2(6)
C1 C2 C3 C6 174.7(4)
C2 C3 C4 C5 1.6(6)
C6 C3 C4 C5 -175.1(4)
C3 C4 C5 N1 1.0(6)
C4 C3 C6 N2 -23.1(6)
C2 C3 C6 N2 160.2(4)
N3 C8 C9 Cl3 178.7(3)
C15 C10 C11 C12 -0.2(5)
C16 C10 C11 C12 179.6(3)
Ru1 C10 C11 C12 54.1(3)
C15 C10 C11 C17 179.7(3)
C16 C10 C11 C17 -0.5(5)
Ru1 C10 C11 C17 -126.0(3)
C15 C10 C11 Ru1 -54.3(3)
C16 C10 C11 Ru1 125.5(3)
C10 C11 C12 C13 -1.6(5)
C17 C11 C12 C13 178.5(3)
Ru1 C11 C12 C13 51.9(3)
C10 C11 C12 C18 179.8(3)
C17 C11 C12 C18 -0.2(5)
Ru1 C11 C12 C18 -126.8(3)
C10 C11 C12 Ru1 -53.4(3)
C17 C11 C12 Ru1 126.6(3)
C11 C12 C13 C14 4.0(5)
C18 C12 C13 C14 -177.3(3)
Ru1 C12 C13 C14 55.9(3)
C11 C12 C13 C19 -175.1(3)
C18 C12 C13 C19 3.5(5)
Ru1 C12 C13 C19 -123.2(4)
C11 C12 C13 Ru1 -51.9(3)
C18 C12 C13 Ru1 126.8(3)
C12 C13 C14 C15 -4.6(5)
C19 C13 C14 C15 174.5(4)
Ru1 C13 C14 C15 50.8(3)
C12 C13 C14 C20 177.7(3)
C19 C13 C14 C20 -3.2(6)
Ru1 C13 C14 C20 -126.9(4)
C12 C13 C14 Ru1 -55.4(3)
C19 C13 C14 Ru1 123.8(4)
C11 C10 C15 C14 -0.4(5)
C16 C10 C15 C14 179.8(3)
Ru1 C10 C15 C14 -54.4(3)
C11 C10 C15 C21 177.8(3)
C16 C10 C15 C21 -2.0(5)
Ru1 C10 C15 C21 123.7(3)
C11 C10 C15 Ru1 54.1(3)
C16 C10 C15 Ru1 -125.8(3)
C13 C14 C15 C10 2.8(5)
C20 C14 C15 C10 -179.4(3)
Ru1 C14 C15 C10 53.8(3)
C13 C14 C15 C21 -175.4(4)
C20 C14 C15 C21 2.4(5)
Ru1 C14 C15 C21 -124.4(3)
C13 C14 C15 Ru1 -51.0(3)
C20 C14 C15 Ru1 126.8(3)
C2 C1 N1 C5 2.2(5)
C2 C1 N1 Ru1 -169.6(3)
C4 C5 N1 C1 -2.8(5)
C4 C5 N1 Ru1 169.0(3)
O1 C7 N2 C6 -13.3(6)
N3 C7 N2 C6 165.5(3)
C3 C6 N2 C7 90.2(5)
O1 C7 N3 C8 -6.5(6)
N2 C7 N3 C8 174.6(4)
C9 C8 N3 C7 -79.5(5)
C1 N1 Ru1 C10 77.1(3)
C5 N1 Ru1 C10 -94.3(3)
C1 N1 Ru1 C15 46.0(3)
C5 N1 Ru1 C15 -125.4(3)
C1 N1 Ru1 C11 115.4(3)
C5 N1 Ru1 C11 -56.0(3)
C1 N1 Ru1 C13 133.3(5)
C5 N1 Ru1 C13 -38.1(6)
C1 N1 Ru1 C12 140.0(3)
C5 N1 Ru1 C12 -31.4(3)
C1 N1 Ru1 C14 34.2(4)
C5 N1 Ru1 C14 -137.2(3)
C1 N1 Ru1 Cl1 -46.1(3)
C5 N1 Ru1 Cl1 142.5(3)
C1 N1 Ru1 Cl2 -135.6(3)
C5 N1 Ru1 Cl2 53.0(3)
C15 C10 Ru1 N1 -127.9(2)
C11 C10 Ru1 N1 99.5(2)
C16 C10 Ru1 N1 -13.5(3)
C11 C10 Ru1 C15 -132.7(3)
C16 C10 Ru1 C15 114.4(4)
C15 C10 Ru1 C11 132.7(3)
C16 C10 Ru1 C11 -112.9(4)
C15 C10 Ru1 C13 65.9(2)
C11 C10 Ru1 C13 -66.8(2)
C16 C10 Ru1 C13 -179.8(4)
C15 C10 Ru1 C12 103.1(2)
C11 C10 Ru1 C12 -29.6(2)
C16 C10 Ru1 C12 -142.6(4)
C15 C10 Ru1 C14 29.6(2)
C11 C10 Ru1 C14 -103.1(2)
C16 C10 Ru1 C14 144.0(4)
C15 C10 Ru1 Cl1 -42.5(2)
C11 C10 Ru1 Cl1 -175.13(17)
C16 C10 Ru1 Cl1 71.9(4)
C15 C10 Ru1 Cl2 151.89(18)
C11 C10 Ru1 Cl2 19.2(3)
C16 C10 Ru1 Cl2 -93.7(4)
C10 C15 Ru1 N1 57.9(2)
C14 C15 Ru1 N1 -170.1(2)
C21 C15 Ru1 N1 -56.8(4)
C14 C15 Ru1 C10 132.0(3)
C21 C15 Ru1 C10 -114.7(4)
C10 C15 Ru1 C11 -29.5(2)
C14 C15 Ru1 C11 102.5(2)
C21 C15 Ru1 C11 -144.2(4)
C10 C15 Ru1 C13 -104.5(2)
C14 C15 Ru1 C13 27.5(2)
C21 C15 Ru1 C13 140.8(4)
C10 C15 Ru1 C12 -66.9(2)
C14 C15 Ru1 C12 65.1(2)
C21 C15 Ru1 C12 178.5(4)
C10 C15 Ru1 C14 -132.0(3)
C21 C15 Ru1 C14 113.3(4)
C10 C15 Ru1 Cl1 145.5(2)
C14 C15 Ru1 Cl1 -82.5(2)
C21 C15 Ru1 Cl1 30.8(4)
C10 C15 Ru1 Cl2 -116.5(4)
C14 C15 Ru1 Cl2 15.5(5)
C21 C15 Ru1 Cl2 128.8(4)
C12 C11 Ru1 N1 146.6(2)
C10 C11 Ru1 N1 -82.1(2)
C17 C11 Ru1 N1 32.4(4)
C12 C11 Ru1 C10 -131.3(3)
C17 C11 Ru1 C10 114.5(5)
C12 C11 Ru1 C15 -102.6(2)
C10 C11 Ru1 C15 28.7(2)
C17 C11 Ru1 C15 143.2(4)
C12 C11 Ru1 C13 -28.1(2)
C10 C11 Ru1 C13 103.2(2)
C17 C11 Ru1 C13 -142.3(4)
C10 C11 Ru1 C12 131.3(3)
C17 C11 Ru1 C12 -114.2(5)
C12 C11 Ru1 C14 -64.9(2)
C10 C11 Ru1 C14 66.4(2)
C17 C11 Ru1 C14 -179.2(4)
C12 C11 Ru1 Cl1 -118.4(3)
C10 C11 Ru1 Cl1 12.9(5)
C17 C11 Ru1 Cl1 127.4(4)
C12 C11 Ru1 Cl2 59.7(2)
C10 C11 Ru1 Cl2 -169.01(18)
C17 C11 Ru1 Cl2 -54.5(4)
C14 C13 Ru1 N1 -121.7(5)
C12 C13 Ru1 N1 8.8(6)
C19 C13 Ru1 N1 121.7(5)
C14 C13 Ru1 C10 -64.7(2)
C12 C13 Ru1 C10 65.9(2)
C19 C13 Ru1 C10 178.7(4)
C14 C13 Ru1 C15 -28.0(2)
C12 C13 Ru1 C15 102.6(2)
C19 C13 Ru1 C15 -144.6(4)
C14 C13 Ru1 C11 -102.7(3)
C12 C13 Ru1 C11 27.9(2)
C19 C13 Ru1 C11 140.7(4)
C14 C13 Ru1 C12 -130.6(3)
C19 C13 Ru1 C12 112.9(5)
C12 C13 Ru1 C14 130.6(3)
C19 C13 Ru1 C14 -116.6(5)
C14 C13 Ru1 Cl1 57.6(2)
C12 C13 Ru1 Cl1 -171.85(19)
C19 C13 Ru1 Cl1 -59.0(4)
C14 C13 Ru1 Cl2 148.5(2)
C12 C13 Ru1 Cl2 -80.9(2)
C19 C13 Ru1 Cl2 32.0(4)
C11 C12 Ru1 N1 -42.4(3)
C13 C12 Ru1 N1 -176.9(2)
C18 C12 Ru1 N1 70.8(4)
C11 C12 Ru1 C10 30.3(2)
C13 C12 Ru1 C10 -104.3(2)
C18 C12 Ru1 C10 143.5(4)
C11 C12 Ru1 C15 67.3(2)
C13 C12 Ru1 C15 -67.2(2)
C18 C12 Ru1 C15 -179.5(4)
C13 C12 Ru1 C11 -134.6(3)
C18 C12 Ru1 C11 113.2(5)
C11 C12 Ru1 C13 134.6(3)
C18 C12 Ru1 C13 -112.2(5)
C11 C12 Ru1 C14 104.6(2)
C13 C12 Ru1 C14 -29.9(2)
C18 C12 Ru1 C14 -142.2(4)
C11 C12 Ru1 Cl1 148.85(18)
C13 C12 Ru1 Cl1 14.3(3)
C18 C12 Ru1 Cl1 -98.0(4)
C11 C12 Ru1 Cl2 -125.4(2)
C13 C12 Ru1 Cl2 100.1(2)
C18 C12 Ru1 Cl2 -12.2(4)
C13 C14 Ru1 N1 152.7(2)
C15 C14 Ru1 N1 17.9(4)
C20 C14 Ru1 N1 -92.9(4)
C13 C14 Ru1 C10 105.5(3)
C15 C14 Ru1 C10 -29.2(2)
C20 C14 Ru1 C10 -140.1(4)
C13 C14 Ru1 C15 134.8(3)
C20 C14 Ru1 C15 -110.8(5)
C13 C14 Ru1 C11 67.4(2)
C15 C14 Ru1 C11 -67.4(2)
C20 C14 Ru1 C11 -178.2(4)
C15 C14 Ru1 C13 -134.8(3)
C20 C14 Ru1 C13 114.4(5)
C13 C14 Ru1 C12 30.5(2)
C15 C14 Ru1 C12 -104.3(2)
C20 C14 Ru1 C12 144.9(4)
C13 C14 Ru1 Cl1 -127.4(2)
C15 C14 Ru1 Cl1 97.8(2)
C20 C14 Ru1 Cl1 -13.0(4)
C13 C14 Ru1 Cl2 -39.8(3)
C15 C14 Ru1 Cl2 -174.57(17)
C20 C14 Ru1 Cl2 74.6(4)
